data_7232909
loop_
_publ_author_name
'Meng, Fanxuan'
'Zhang, Xiaoshuai'
'Sarma, Tridib'
'Yuan, Ningning'
'Yin, Ying'
'Duan, Zhiming'
'Lei, Chuanhu'
'Qian, Qun'
'Ding, Lili'
'Zhang, Zhan'

_publ_section_title
;
 A poly(pyridine--pyrrole) foldamer that binds isolated water molecules
;
_journal_issue 26
_journal_name_full CrystEngComm
_journal_page_first 3906
_journal_paper_doi 10.1039/C9CE00582J
_journal_volume 21
_journal_year 2019
_chemical_formula_sum 'C62 H55 Cl N9'
_chemical_formula_weight 961.60
_space_group_crystal_system monoclinic
_space_group_IT_number 14
_space_group_name_Hall '-P 2ybc'
_space_group_name_H-M_alt 'P 1 21/c 1'
_symmetry_space_group_name_Hall '-P 2ybc'
_symmetry_space_group_name_H-M 'P 1 21/c 1'
_atom_sites_solution_hydrogens mixed
_audit_creation_method SHELXL-2018/3
_audit_update_record
;
2019-05-13 deposited with the CCDC.    2019-06-13 downloaded from the CCDC.
;
_cell_angle_alpha 90
_cell_angle_beta 105.963(2)
_cell_angle_gamma 90
_cell_formula_units_Z 4
_cell_length_a 20.4193(10)
_cell_length_b 9.8047(5)
_cell_length_c 26.0036(12)
_cell_measurement_reflns_used 9867
_cell_measurement_temperature 100(2)
_cell_measurement_theta_max 79.2165
_cell_measurement_theta_min 2.2505
_cell_volume 5005.3(4)
_computing_cell_refinement 'SAINT V8.38A (Bruker AXS Inc., 2017)'
_computing_data_collection 'APEX3 v2017.3-0'
_computing_data_reduction 'SAINT V8.38A (Bruker AXS Inc., 2017)'
_computing_molecular_graphics 'shelXle (C.B. Huebschle, rev 833)'
_computing_structure_refinement 'SHELXL-2018/3 (Sheldrick, 2018)'
_computing_structure_solution 'SHELXT 2014/5 (Sheldrick, 2014)'
_diffrn_ambient_temperature 100(2)
_diffrn_detector_area_resol_mean 7.3910
_diffrn_measured_fraction_theta_full 0.999
_diffrn_measured_fraction_theta_max 0.995
_diffrn_measurement_device_type 'Bruker D8'
_diffrn_measurement_method '\f and \w scans'
_diffrn_radiation_type CuK\a
_diffrn_radiation_wavelength 1.54178
_diffrn_reflns_av_R_equivalents 0.0615
_diffrn_reflns_av_unetI/netI 0.0333
_diffrn_reflns_Laue_measured_fraction_full 0.999
_diffrn_reflns_Laue_measured_fraction_max 0.995
_diffrn_reflns_limit_h_max 25
_diffrn_reflns_limit_h_min -25
_diffrn_reflns_limit_k_max 12
_diffrn_reflns_limit_k_min -12
_diffrn_reflns_limit_l_max 31
_diffrn_reflns_limit_l_min -33
_diffrn_reflns_number 109737
_diffrn_reflns_point_group_measured_fraction_full 0.999
_diffrn_reflns_point_group_measured_fraction_max 0.995
_diffrn_reflns_theta_full 67.679
_diffrn_reflns_theta_max 79.447
_diffrn_reflns_theta_min 3.632
_diffrn_source 'fine-focus sealed tube'
_exptl_absorpt_coefficient_mu 1.071
_exptl_absorpt_correction_T_max 0.87
_exptl_absorpt_correction_T_min 0.74
_exptl_absorpt_correction_type multi-scan
_exptl_absorpt_process_details
;
SADABS-2016/2 - Bruker AXS area detector scaling and absorption correction
;
_exptl_crystal_colour 'light gold'
_exptl_crystal_density_diffrn 1.276
_exptl_crystal_density_method 'not measured'
_exptl_crystal_description prism
_exptl_crystal_F_000 2028
_exptl_crystal_size_max 0.203
_exptl_crystal_size_mid 0.195
_exptl_crystal_size_min 0.132
_refine_diff_density_max 0.225
_refine_diff_density_min -0.508
_refine_diff_density_rms 0.047
_refine_ls_extinction_method none
_refine_ls_goodness_of_fit_ref 1.023
_refine_ls_hydrogen_treatment mixed
_refine_ls_matrix_type full
_refine_ls_number_parameters 669
_refine_ls_number_reflns 10816
_refine_ls_number_restraints 0
_refine_ls_restrained_S_all 1.023
_refine_ls_R_factor_all 0.0499
_refine_ls_R_factor_gt 0.0417
_refine_ls_shift/su_max 0.002
_refine_ls_shift/su_mean 0.000
_refine_ls_structure_factor_coef Fsqd
_refine_ls_weighting_details 'w=1/[\s^2^(Fo^2^)+(0.0481P)^2^+2.2651P] where P=(Fo^2^+2Fc^2^)/3'
_refine_ls_weighting_scheme calc
_refine_ls_wR_factor_gt 0.1003
_refine_ls_wR_factor_ref 0.1084
_reflns_Friedel_coverage 0.000
_reflns_number_gt 9358
_reflns_number_total 10816
_reflns_threshold_expression 'I > 2\s(I)'
_cod_data_source_file c9ce00582j2.cif
_cod_data_source_block ZZMF6_0m
_cod_depositor_comments
;
The following automatic conversions were performed:

'_exptl_absorpt_correction_type' value 'Multi-Scan' changed to
'multi-scan' according to
/home/data/users/saulius/crontab/automatic-downloads/rss-feeds/RSC/lib/dictionaries/cif_core.dic
dictionary named 'cif_core.dic' version 2.4.2 from 2011-04-26.

Automatic conversion script
Id: cif_fix_values 4973 2017-02-22 13:04:09Z antanas 

 Adding full bibliography for 7232909--7232910.cif.
;
_cod_database_code 7232909
_shelx_shelxl_version_number 2018/3
_shelx_space_group_comment
;
The symmetry employed for this shelxl refinement is uniquely defined
by the following loop, which should always be used as a source of
symmetry information in preference to the above space-group names.
They are only intended as comments.
;
_shelx_estimated_absorpt_t_min 0.812
_shelx_estimated_absorpt_t_max 0.872

loop_
_space_group_symop_operation_xyz
'x, y, z'
'-x, y+1/2, -z+1/2'
'-x, -y, -z'
'x, -y-1/2, z-1/2'

loop_
_atom_site_label
_atom_site_type_symbol
_atom_site_fract_x
_atom_site_fract_y
_atom_site_fract_z
_atom_site_U_iso_or_equiv
_atom_site_adp_type
_atom_site_occupancy
_atom_site_site_symmetry_order
_atom_site_calc_flag
_atom_site_refinement_flags_posn
_atom_site_refinement_flags_adp
Cl01 Cl 0.08108(2) 0.64401(6) 0.50475(2) 0.05291(14) Uani 1 1 d . .
H1 H 0.8422(10) 0.6708(19) 0.7681(8) 0.028(4) Uiso 1 1 d . .
N002 N 0.79036(5) 0.99455(11) 0.75610(4) 0.0185(2) Uani 1 1 d . .
H2 H 0.7035(10) 0.8417(19) 0.7756(8) 0.030(4) Uiso 1 1 d . .
N003 N 0.71842(5) 0.84852(11) 0.81187(4) 0.0194(2) Uani 1 1 d . .
H3 H 0.7416(10) 0.881(2) 0.6745(8) 0.030(4) Uiso 1 1 d . .
N004 N 0.86572(5) 0.67425(11) 0.80127(4) 0.0189(2) Uani 1 1 d . .
H4 H 0.7198(10) 0.562(2) 0.6883(7) 0.032(5) Uiso 1 1 d . .
N005 N 0.68735(5) 0.50014(11) 0.67713(4) 0.0200(2) Uani 1 1 d . .
N006 N 0.75516(5) 0.93414(11) 0.65233(4) 0.0186(2) Uani 1 1 d . .
N007 N 0.92441(5) 0.80878(11) 0.73122(4) 0.0194(2) Uani 1 1 d . .
N008 N 0.68870(5) 0.70555(11) 0.60712(4) 0.0195(2) Uani 1 1 d . .
N009 N 0.76022(5) 0.49319(11) 0.77915(4) 0.0197(2) Uani 1 1 d . .
N00A N 0.60370(5) 0.68695(11) 0.77536(4) 0.0208(2) Uani 1 1 d . .
C00B C 0.69583(6) 0.80549(13) 0.57326(5) 0.0201(2) Uani 1 1 d . .
C00R C 0.77901(7) 0.91075(14) 0.89290(5) 0.0225(2) Uani 1 1 d . .
H00R H 0.811015 0.955702 0.921349 0.027 Uiso 1 1 calc R U
C00Q C 0.79820(6) 0.49851(13) 0.83031(5) 0.0199(2) Uani 1 1 d . .
C00P C 0.61693(6) 0.32696(13) 0.67743(5) 0.0208(2) Uani 1 1 d . .
C00O C 0.94947(6) 0.83534(13) 0.78387(5) 0.0199(2) Uani 1 1 d . .
C00N C 0.71163(6) 0.39611(13) 0.76492(5) 0.0202(2) Uani 1 1 d . .
C00M C 0.80919(6) 1.10140(13) 0.62312(5) 0.0199(2) Uani 1 1 d . .
C00L C 0.94422(7) 0.73459(13) 0.87492(5) 0.0220(2) Uani 1 1 d . .
H00L H 0.982087 0.777842 0.898956 0.026 Uiso 1 1 calc R U
C00K C 0.82023(6) 1.07202(12) 0.72613(5) 0.0186(2) Uani 1 1 d . .
C00J C 0.85259(6) 0.59991(13) 0.84175(5) 0.0200(2) Uani 1 1 d . .
C00I C 0.63883(6) 0.67640(13) 0.82731(5) 0.0210(2) Uani 1 1 d . .
C00H C 0.80774(6) 1.01362(13) 0.80937(5) 0.0186(2) Uani 1 1 d . .
C00F C 0.69363(6) 0.77489(13) 0.84686(5) 0.0203(2) Uani 1 1 d . .
C00G C 0.90114(7) 0.63650(13) 0.88839(5) 0.0221(2) Uani 1 1 d . .
H00G H 0.904753 0.601783 0.923173 0.027 Uiso 1 1 calc R U
C00E C 0.65278(6) 0.59286(13) 0.58697(5) 0.0204(2) Uani 1 1 d . .
C00D C 0.73781(6) 0.92120(13) 0.59795(5) 0.0197(2) Uani 1 1 d . .
C00C C 0.92120(6) 0.75638(13) 0.82016(5) 0.0196(2) Uani 1 1 d . .
C00S C 0.92615(6) 0.83369(13) 0.63893(5) 0.0217(2) Uani 1 1 d . .
C00Y C 0.67184(6) 0.40138(13) 0.70885(5) 0.0202(2) Uani 1 1 d . .
C00Z C 0.60028(6) 0.38436(13) 0.62532(5) 0.0211(2) Uani 1 1 d . .
C00X C 0.62496(7) 0.57373(15) 0.53176(5) 0.0249(3) Uani 1 1 d . .
H00X H 0.602476 0.491122 0.518170 0.030 Uiso 1 1 calc R U
C00V C 0.51589(7) 0.61226(13) 0.69804(5) 0.0243(3) Uani 1 1 d . .
C00W C 0.95190(6) 0.87306(13) 0.69649(5) 0.0197(2) Uani 1 1 d . .
C00U C 0.79787(6) 1.04231(13) 0.66883(5) 0.0191(2) Uani 1 1 d . .
C00T C 0.55517(7) 0.59342(13) 0.75486(5) 0.0225(2) Uani 1 1 d . .
C01M C 0.76949(7) 1.05260(14) 0.52108(5) 0.0253(3) Uani 1 1 d . .
H01A H 0.764099 0.965072 0.501376 0.030 Uiso 1 1 calc R U
H01B H 0.813516 1.093096 0.520019 0.030 Uiso 1 1 calc R U
C01L C 0.54028(7) 0.34175(14) 0.58019(5) 0.0251(3) Uani 1 1 d . .
H01C H 0.527116 0.418879 0.554879 0.030 Uiso 1 1 calc R U
H01D H 0.501353 0.322409 0.594867 0.030 Uiso 1 1 calc R U
C01K C 1.00477(7) 0.96742(13) 0.71361(5) 0.0229(2) Uani 1 1 d . .
H01K H 1.023345 1.012182 0.688412 0.027 Uiso 1 1 calc R U
C01J C 0.85204(7) 0.69774(14) 0.56874(5) 0.0263(3) Uani 1 1 d . .
H01J H 0.817085 0.631230 0.558094 0.032 Uiso 1 1 calc R U
C01I C 0.54169(7) 0.48486(14) 0.78553(6) 0.0265(3) Uani 1 1 d . .
H01I H 0.508829 0.417547 0.769769 0.032 Uiso 1 1 calc R U
C01H C 0.63111(7) 0.67828(15) 0.49759(5) 0.0261(3) Uani 1 1 d . .
H01H H 0.611907 0.668607 0.460111 0.031 Uiso 1 1 calc R U
C01G C 0.85155(7) 1.22501(14) 0.62038(5) 0.0247(3) Uani 1 1 d . .
H01E H 0.861063 1.227549 0.585057 0.030 Uiso 1 1 calc R U
H01F H 0.895680 1.217607 0.648116 0.030 Uiso 1 1 calc R U
C01F C 0.70076(7) 0.30009(13) 0.80156(5) 0.0235(3) Uani 1 1 d . .
H01G H 0.667429 0.230603 0.790493 0.028 Uiso 1 1 calc R U
C01D C 0.88737(7) 1.18766(14) 0.80420(5) 0.0231(3) Uani 1 1 d . .
H01L H 0.920771 1.253369 0.820635 0.028 Uiso 1 1 calc R U
C01E C 0.54260(7) 0.68969(14) 0.66362(5) 0.0256(3) Uani 1 1 d . .
H01M H 0.586415 0.729788 0.676543 0.031 Uiso 1 1 calc R U
C01C C 0.58084(7) 0.20757(13) 0.69351(5) 0.0235(3) Uani 1 1 d . .
H01N H 0.534728 0.199826 0.668419 0.028 Uiso 1 1 calc R U
H01O H 0.575531 0.224184 0.729700 0.028 Uiso 1 1 calc R U
C01B C 0.66518(7) 0.79672(15) 0.51798(5) 0.0243(3) Uani 1 1 d . .
H01P H 0.667801 0.870710 0.495038 0.029 Uiso 1 1 calc R U
C01A C 1.00219(7) 0.92860(13) 0.80378(5) 0.0225(2) Uani 1 1 d . .
H01Q H 1.018566 0.945820 0.841079 0.027 Uiso 1 1 calc R U
C01Z C 0.71159(9) 1.14905(17) 0.49296(6) 0.0358(3) Uani 1 1 d . .
H01R H 0.711660 1.160618 0.455542 0.054 Uiso 1 1 calc R U
H01S H 0.718206 1.237856 0.510946 0.054 Uiso 1 1 calc R U
H01T H 0.667894 1.110312 0.494422 0.054 Uiso 1 1 calc R U
C01Y C 0.93120(9) 0.85183(19) 0.54712(6) 0.0388(4) Uani 1 1 d . .
H01Y H 0.950909 0.891408 0.521533 0.047 Uiso 1 1 calc R U
C01X C 0.41384(8) 0.57534(17) 0.62527(7) 0.0365(3) Uani 1 1 d . .
H01X H 0.369660 0.536910 0.612265 0.044 Uiso 1 1 calc R U
C01W C 0.55322(9) 0.21649(17) 0.54944(6) 0.0371(3) Uani 1 1 d . .
H01U H 0.512185 0.195681 0.520605 0.056 Uiso 1 1 calc R U
H01V H 0.564599 0.138457 0.573830 0.056 Uiso 1 1 calc R U
H01W H 0.591169 0.234970 0.534171 0.056 Uiso 1 1 calc R U
C01V C 0.44110(8) 0.65196(16) 0.59151(6) 0.0351(3) Uani 1 1 d . .
H01Z H 0.415704 0.665712 0.555360 0.042 Uiso 1 1 calc R U
C01U C 0.95386(8) 0.89093(17) 0.60028(6) 0.0332(3) Uani 1 1 d . .
H010 H 0.988755 0.957644 0.610649 0.040 Uiso 1 1 calc R U
C01T C 0.81647(8) 1.35838(15) 0.62864(7) 0.0349(3) Uani 1 1 d . .
H011 H 0.845777 1.435788 0.626088 0.052 Uiso 1 1 calc R U
H012 H 0.808297 1.357784 0.664057 0.052 Uiso 1 1 calc R U
H013 H 0.772942 1.366751 0.601072 0.052 Uiso 1 1 calc R U
C01S C 0.50565(8) 0.70885(15) 0.61042(6) 0.0303(3) Uani 1 1 d . .
H014 H 0.524545 0.760697 0.587137 0.036 Uiso 1 1 calc R U
C01R C 0.45083(8) 0.55435(16) 0.67816(6) 0.0314(3) Uani 1 1 d . .
H015 H 0.432053 0.500583 0.700985 0.038 Uiso 1 1 calc R U
C01Q C 0.57695(7) 0.47733(14) 0.83906(6) 0.0287(3) Uani 1 1 d . .
H016 H 0.567718 0.405901 0.860743 0.034 Uiso 1 1 calc R U
C01P C 0.87986(8) 0.75514(17) 0.53095(5) 0.0312(3) Uani 1 1 d . .
H017 H 0.864103 0.728864 0.494458 0.037 Uiso 1 1 calc R U
C01O C 0.61904(7) 0.07276(14) 0.69372(6) 0.0274(3) Uani 1 1 d . .
H018 H 0.624747 0.056051 0.658050 0.041 Uiso 1 1 calc R U
H019 H 0.592892 -0.002036 0.703415 0.041 Uiso 1 1 calc R U
H020 H 0.663880 0.078146 0.719842 0.041 Uiso 1 1 calc R U
C01N C 0.62583(7) 0.57466(14) 0.86084(6) 0.0258(3) Uani 1 1 d . .
H021 H 0.649962 0.572342 0.897705 0.031 Uiso 1 1 calc R U
C010 C 0.87475(7) 0.73645(13) 0.62226(5) 0.0225(2) Uani 1 1 d . .
H022 H 0.855023 0.696202 0.647710 0.027 Uiso 1 1 calc R U
C011 C 0.64562(6) 0.49173(13) 0.62622(5) 0.0202(2) Uani 1 1 d . .
C012 C 1.02979(7) 0.99491(13) 0.76785(5) 0.0242(3) Uani 1 1 d . .
H023 H 1.065626 1.058891 0.780123 0.029 Uiso 1 1 calc R U
C013 C 0.73106(7) 0.81190(14) 0.89806(5) 0.0233(3) Uani 1 1 d . .
H024 H 0.725393 0.776960 0.930642 0.028 Uiso 1 1 calc R U
C014 C 0.78850(7) 0.40965(14) 0.86970(5) 0.0234(3) Uani 1 1 d . .
H025 H 0.814637 0.418448 0.905906 0.028 Uiso 1 1 calc R U
C015 C 0.73968(7) 0.30858(14) 0.85433(5) 0.0243(3) Uani 1 1 d . .
H026 H 0.732857 0.245028 0.879951 0.029 Uiso 1 1 calc R U
C016 C 0.77088(6) 0.93035(13) 0.83861(5) 0.0192(2) Uani 1 1 d . .
C017 C 0.85692(6) 1.10859(13) 0.83525(5) 0.0215(2) Uani 1 1 d . .
H027 H 0.869072 1.118527 0.873037 0.026 Uiso 1 1 calc R U
C018 C 0.77111(6) 1.02516(13) 0.57838(5) 0.0206(2) Uani 1 1 d . .
C019 C 0.86916(7) 1.17104(13) 0.74904(5) 0.0218(2) Uani 1 1 d . .
H028 H 0.889376 1.225476 0.727315 0.026 Uiso 1 1 calc R U
C020 C 0.02488(9) 0.5277(2) 0.52468(7) 0.0426(4) Uani 1 1 d . .
H02A H 0.051354 0.452137 0.545826 0.051 Uiso 1 1 calc R U
H02B H 0.000154 0.575466 0.547212 0.051 Uiso 1 1 calc R U

loop_
_atom_site_aniso_label
_atom_site_aniso_U_11
_atom_site_aniso_U_22
_atom_site_aniso_U_33
_atom_site_aniso_U_23
_atom_site_aniso_U_13
_atom_site_aniso_U_12
Cl01 0.0378(2) 0.0684(3) 0.0445(2) 0.0273(2) -0.00222(17) -0.01293(19)
N002 0.0187(5) 0.0194(5) 0.0171(5) 0.0006(4) 0.0047(4) 0.0006(4)
N003 0.0206(5) 0.0216(5) 0.0160(5) 0.0006(4) 0.0051(4) -0.0013(4)
N004 0.0177(5) 0.0216(5) 0.0156(5) -0.0002(4) 0.0019(4) 0.0000(4)
N005 0.0191(5) 0.0221(5) 0.0182(5) -0.0020(4) 0.0040(4) -0.0039(4)
N006 0.0207(5) 0.0202(5) 0.0153(5) 0.0009(4) 0.0055(4) -0.0021(4)
N007 0.0180(5) 0.0189(5) 0.0201(5) -0.0004(4) 0.0034(4) 0.0015(4)
N008 0.0185(5) 0.0226(5) 0.0175(4) -0.0017(4) 0.0050(4) -0.0005(4)
N009 0.0195(5) 0.0213(5) 0.0187(5) -0.0008(4) 0.0060(4) 0.0006(4)
N00A 0.0198(5) 0.0214(5) 0.0223(5) -0.0008(4) 0.0074(4) -0.0004(4)
C00B 0.0187(5) 0.0249(6) 0.0173(5) -0.0004(4) 0.0059(4) 0.0007(5)
C00R 0.0215(6) 0.0286(6) 0.0161(5) 0.0004(5) 0.0030(5) 0.0005(5)
C00Q 0.0203(6) 0.0216(6) 0.0184(5) -0.0015(4) 0.0064(5) 0.0028(5)
C00P 0.0182(6) 0.0208(6) 0.0242(6) -0.0031(5) 0.0070(5) -0.0008(5)
C00O 0.0184(5) 0.0187(5) 0.0212(5) -0.0013(4) 0.0033(5) 0.0025(4)
C00N 0.0195(6) 0.0211(6) 0.0211(6) -0.0015(4) 0.0072(5) 0.0007(4)
C00M 0.0199(6) 0.0207(6) 0.0197(5) 0.0027(4) 0.0062(5) 0.0014(4)
C00L 0.0212(6) 0.0246(6) 0.0186(5) -0.0045(5) 0.0025(5) 0.0007(5)
C00K 0.0179(5) 0.0186(5) 0.0194(5) 0.0006(4) 0.0049(4) 0.0016(4)
C00J 0.0211(6) 0.0212(6) 0.0182(5) 0.0000(4) 0.0063(5) 0.0026(5)
C00I 0.0203(6) 0.0223(6) 0.0222(6) 0.0010(5) 0.0091(5) 0.0025(5)
C00H 0.0175(5) 0.0205(6) 0.0172(5) -0.0003(4) 0.0039(4) 0.0017(4)
C00F 0.0209(6) 0.0221(6) 0.0191(5) 0.0028(4) 0.0074(5) 0.0022(5)
C00G 0.0237(6) 0.0258(6) 0.0161(5) -0.0016(4) 0.0040(5) 0.0015(5)
C00E 0.0186(6) 0.0235(6) 0.0186(5) -0.0030(4) 0.0045(4) -0.0002(4)
C00D 0.0202(6) 0.0235(6) 0.0150(5) 0.0009(4) 0.0043(4) 0.0019(5)
C00C 0.0180(5) 0.0196(6) 0.0199(5) -0.0033(4) 0.0028(4) 0.0011(4)
C00S 0.0201(6) 0.0224(6) 0.0212(6) 0.0011(5) 0.0034(5) 0.0026(5)
C00Y 0.0194(6) 0.0201(6) 0.0218(6) -0.0011(4) 0.0070(5) -0.0006(4)
C00Z 0.0186(6) 0.0218(6) 0.0224(6) -0.0043(5) 0.0051(5) -0.0012(5)
C00X 0.0243(6) 0.0299(7) 0.0197(6) -0.0060(5) 0.0045(5) -0.0037(5)
C00V 0.0228(6) 0.0215(6) 0.0288(6) -0.0067(5) 0.0072(5) 0.0030(5)
C00W 0.0180(5) 0.0183(5) 0.0215(6) 0.0013(4) 0.0033(5) 0.0028(4)
C00U 0.0192(5) 0.0190(5) 0.0192(5) 0.0006(4) 0.0056(4) -0.0001(4)
C00T 0.0197(6) 0.0209(6) 0.0289(6) -0.0029(5) 0.0099(5) 0.0014(5)
C01M 0.0287(7) 0.0290(7) 0.0202(6) 0.0031(5) 0.0103(5) 0.0014(5)
C01L 0.0223(6) 0.0268(6) 0.0240(6) -0.0045(5) 0.0029(5) -0.0040(5)
C01K 0.0219(6) 0.0205(6) 0.0259(6) 0.0011(5) 0.0058(5) -0.0010(5)
C01J 0.0264(6) 0.0255(6) 0.0242(6) -0.0019(5) 0.0022(5) -0.0002(5)
C01I 0.0219(6) 0.0210(6) 0.0390(7) -0.0009(5) 0.0124(5) -0.0004(5)
C01H 0.0238(6) 0.0375(7) 0.0153(5) -0.0032(5) 0.0028(5) -0.0022(5)
C01G 0.0259(6) 0.0245(6) 0.0245(6) 0.0040(5) 0.0081(5) -0.0032(5)
C01F 0.0249(6) 0.0225(6) 0.0248(6) -0.0011(5) 0.0096(5) -0.0019(5)
C01D 0.0208(6) 0.0240(6) 0.0233(6) -0.0035(5) 0.0042(5) -0.0037(5)
C01E 0.0243(6) 0.0248(6) 0.0270(6) -0.0042(5) 0.0058(5) 0.0044(5)
C01C 0.0194(6) 0.0231(6) 0.0283(6) -0.0006(5) 0.0071(5) -0.0019(5)
C01B 0.0242(6) 0.0313(7) 0.0171(5) 0.0015(5) 0.0052(5) 0.0006(5)
C01A 0.0212(6) 0.0210(6) 0.0227(6) -0.0029(5) 0.0018(5) 0.0006(5)
C01Z 0.0477(9) 0.0374(8) 0.0223(6) 0.0091(6) 0.0093(6) 0.0116(7)
C01Y 0.0392(8) 0.0552(10) 0.0233(7) 0.0020(6) 0.0105(6) -0.0132(7)
C01X 0.0274(7) 0.0351(8) 0.0410(8) -0.0175(6) -0.0003(6) 0.0008(6)
C01W 0.0425(9) 0.0334(8) 0.0301(7) -0.0110(6) 0.0012(6) -0.0015(6)
C01V 0.0366(8) 0.0335(8) 0.0280(7) -0.0138(6) -0.0029(6) 0.0115(6)
C01U 0.0325(7) 0.0418(8) 0.0248(7) 0.0005(6) 0.0072(6) -0.0127(6)
C01T 0.0356(8) 0.0211(7) 0.0428(8) 0.0054(6) 0.0024(7) 0.0006(6)
C01S 0.0347(7) 0.0287(7) 0.0262(6) -0.0043(5) 0.0061(6) 0.0091(6)
C01R 0.0266(7) 0.0298(7) 0.0375(7) -0.0110(6) 0.0084(6) -0.0039(6)
C01Q 0.0274(7) 0.0237(6) 0.0385(7) 0.0076(5) 0.0149(6) 0.0014(5)
C01P 0.0316(7) 0.0397(8) 0.0206(6) -0.0024(5) 0.0043(5) -0.0003(6)
C01O 0.0250(6) 0.0224(6) 0.0349(7) -0.0008(5) 0.0082(5) -0.0003(5)
C01N 0.0251(6) 0.0267(6) 0.0272(6) 0.0056(5) 0.0101(5) 0.0025(5)
C010 0.0224(6) 0.0220(6) 0.0224(6) 0.0010(5) 0.0046(5) 0.0007(5)
C011 0.0190(6) 0.0224(6) 0.0186(5) -0.0038(4) 0.0041(5) -0.0004(4)
C012 0.0216(6) 0.0203(6) 0.0286(6) -0.0020(5) 0.0031(5) -0.0027(5)
C013 0.0230(6) 0.0301(7) 0.0173(5) 0.0032(5) 0.0064(5) 0.0012(5)
C014 0.0265(6) 0.0258(6) 0.0184(5) 0.0006(5) 0.0069(5) 0.0022(5)
C015 0.0295(7) 0.0235(6) 0.0228(6) 0.0025(5) 0.0117(5) 0.0008(5)
C016 0.0187(5) 0.0210(6) 0.0174(5) -0.0010(4) 0.0041(4) 0.0011(4)
C017 0.0201(6) 0.0243(6) 0.0190(5) -0.0028(5) 0.0034(5) -0.0002(5)
C018 0.0207(6) 0.0235(6) 0.0180(5) 0.0020(4) 0.0064(5) 0.0030(5)
C019 0.0221(6) 0.0211(6) 0.0227(6) 0.0006(5) 0.0070(5) -0.0025(5)
C020 0.0320(8) 0.0554(10) 0.0365(8) 0.0203(8) 0.0031(7) -0.0041(7)

loop_
_atom_type_symbol
_atom_type_description
_atom_type_scat_dispersion_real
_atom_type_scat_dispersion_imag
_atom_type_scat_source
C C 0.0181 0.0091 'International Tables Vol C Tables 4.2.6.8 and 6.1.1.4'
H H 0.0000 0.0000 'International Tables Vol C Tables 4.2.6.8 and 6.1.1.4'
N N 0.0311 0.0180 'International Tables Vol C Tables 4.2.6.8 and 6.1.1.4'
Cl Cl 0.3639 0.7018 'International Tables Vol C Tables 4.2.6.8 and 6.1.1.4'

loop_
_geom_angle_atom_site_label_1
_geom_angle_atom_site_label_2
_geom_angle_atom_site_label_3
_geom_angle
_geom_angle_site_symmetry_1
C00H N002 C00K 118.94(11) .
C00F N003 C016 110.75(10) .
C00F N003 H2 125.0(12) .
C016 N003 H2 124.2(12) .
C00J N004 C00C 110.88(10) .
C00J N004 H1 125.1(13) .
C00C N004 H1 124.0(13) .
C00Y N005 C011 110.89(11) .
C00Y N005 H4 124.5(12) .
C011 N005 H4 124.6(12) .
C00U N006 C00D 111.04(10) .
C00U N006 H3 123.2(12) .
C00D N006 H3 125.8(12) .
C00W N007 C00O 118.65(11) .
C00E N008 C00B 119.01(10) .
C00Q N009 C00N 118.59(11) .
C00T N00A C00I 118.34(11) .
N008 C00B C01B 121.67(12) .
N008 C00B C00D 115.61(10) .
C01B C00B C00D 122.72(12) .
C016 C00R C013 107.44(11) .
C016 C00R H00R 126.3 .
C013 C00R H00R 126.3 .
N009 C00Q C014 122.75(12) .
N009 C00Q C00J 115.33(11) .
C014 C00Q C00J 121.87(11) .
C00Y C00P C00Z 107.11(11) .
C00Y C00P C01C 128.31(12) .
C00Z C00P C01C 124.57(11) .
N007 C00O C01A 122.73(12) .
N007 C00O C00C 116.58(11) .
C01A C00O C00C 120.62(11) .
N009 C00N C01F 121.97(11) .
N009 C00N C00Y 114.39(11) .
C01F C00N C00Y 123.64(12) .
C00U C00M C018 107.28(11) .
C00U C00M C01G 127.38(11) .
C018 C00M C01G 125.32(11) .
C00C C00L C00G 107.54(11) .
C00C C00L H00L 126.2 .
C00G C00L H00L 126.2 .
N002 C00K C019 121.80(11) .
N002 C00K C00U 114.36(11) .
C019 C00K C00U 123.83(11) .
N004 C00J C00G 106.95(11) .
N004 C00J C00Q 120.41(11) .
C00G C00J C00Q 132.52(12) .
N00A C00I C01N 122.68(12) .
N00A C00I C00F 116.36(11) .
C01N C00I C00F 120.93(12) .
N002 C00H C017 122.62(12) .
N002 C00H C016 115.56(11) .
C017 C00H C016 121.81(11) .
N003 C00F C013 107.10(11) .
N003 C00F C00I 120.50(11) .
C013 C00F C00I 132.37(12) .
C00J C00G C00L 107.69(11) .
C00J C00G H00G 126.2 .
C00L C00G H00G 126.2 .
N008 C00E C00X 122.02(12) .
N008 C00E C011 115.66(11) .
C00X C00E C011 122.31(12) .
N006 C00D C018 107.21(11) .
N006 C00D C00B 118.77(11) .
C018 C00D C00B 133.84(11) .
N004 C00C C00L 106.95(11) .
N004 C00C C00O 121.15(11) .
C00L C00C C00O 131.58(12) .
C010 C00S C01U 117.97(12) .
C010 C00S C00W 120.98(12) .
C01U C00S C00W 121.03(12) .
N005 C00Y C00P 107.41(11) .
N005 C00Y C00N 118.06(11) .
C00P C00Y C00N 134.52(12) .
C011 C00Z C00P 107.40(11) .
C011 C00Z C01L 128.01(12) .
C00P C00Z C01L 124.38(12) .
C01H C00X C00E 118.34(12) .
C01H C00X H00X 120.8 .
C00E C00X H00X 120.8 .
C01E C00V C01R 118.75(13) .
C01E C00V C00T 120.43(12) .
C01R C00V C00T 120.82(13) .
N007 C00W C01K 121.66(11) .
N007 C00W C00S 117.07(11) .
C01K C00W C00S 121.19(12) .
N006 C00U C00M 107.19(11) .
N006 C00U C00K 117.93(11) .
C00M C00U C00K 134.87(12) .
N00A C00T C01I 121.98(12) .
N00A C00T C00V 116.47(12) .
C01I C00T C00V 121.55(12) .
C018 C01M C01Z 112.72(11) .
C018 C01M H01A 109.0 .
C01Z C01M H01A 109.0 .
C018 C01M H01B 109.0 .
C01Z C01M H01B 109.0 .
H01A C01M H01B 107.8 .
C00Z C01L C01W 114.25(12) .
C00Z C01L H01C 108.7 .
C01W C01L H01C 108.7 .
C00Z C01L H01D 108.7 .
C01W C01L H01D 108.7 .
H01C C01L H01D 107.6 .
C012 C01K C00W 119.22(12) .
C012 C01K H01K 120.4 .
C00W C01K H01K 120.4 .
C01P C01J C010 120.66(13) .
C01P C01J H01J 119.7 .
C010 C01J H01J 119.7 .
C01Q C01I C00T 118.95(13) .
C01Q C01I H01I 120.5 .
C00T C01I H01I 120.5 .
C01B C01H C00X 120.05(11) .
C01B C01H H01H 120.0 .
C00X C01H H01H 120.0 .
C00M C01G C01T 112.58(12) .
C00M C01G H01E 109.1 .
C01T C01G H01E 109.1 .
C00M C01G H01F 109.1 .
C01T C01G H01F 109.1 .
H01E C01G H01F 107.8 .
C015 C01F C00N 118.58(12) .
C015 C01F H01G 120.7 .
C00N C01F H01G 120.7 .
C017 C01D C019 120.08(12) .
C017 C01D H01L 120.0 .
C019 C01D H01L 120.0 .
C00V C01E C01S 120.65(14) .
C00V C01E H01M 119.7 .
C01S C01E H01M 119.7 .
C00P C01C C01O 112.61(11) .
C00P C01C H01N 109.1 .
C01O C01C H01N 109.1 .
C00P C01C H01O 109.1 .
C01O C01C H01O 109.1 .
H01N C01C H01O 107.8 .
C01H C01B C00B 118.67(12) .
C01H C01B H01P 120.7 .
C00B C01B H01P 120.7 .
C012 C01A C00O 118.26(12) .
C012 C01A H01Q 120.9 .
C00O C01A H01Q 120.9 .
C01M C01Z H01R 109.5 .
C01M C01Z H01S 109.5 .
H01R C01Z H01S 109.5 .
C01M C01Z H01T 109.5 .
H01R C01Z H01T 109.5 .
H01S C01Z H01T 109.5 .
C01U C01Y C01P 120.50(14) .
C01U C01Y H01Y 119.7 .
C01P C01Y H01Y 119.7 .
C01V C01X C01R 120.28(14) .
C01V C01X H01X 119.9 .
C01R C01X H01X 119.9 .
C01L C01W H01U 109.5 .
C01L C01W H01V 109.5 .
H01U C01W H01V 109.5 .
C01L C01W H01W 109.5 .
H01U C01W H01W 109.5 .
H01V C01W H01W 109.5 .
C01X C01V C01S 120.06(14) .
C01X C01V H01Z 120.0 .
C01S C01V H01Z 120.0 .
C01Y C01U C00S 121.03(14) .
C01Y C01U H010 119.5 .
C00S C01U H010 119.5 .
C01G C01T H011 109.5 .
C01G C01T H012 109.5 .
H011 C01T H012 109.5 .
C01G C01T H013 109.5 .
H011 C01T H013 109.5 .
H012 C01T H013 109.5 .
C01V C01S C01E 119.91(15) .
C01V C01S H014 120.0 .
C01E C01S H014 120.0 .
C01X C01R C00V 120.35(15) .
C01X C01R H015 119.8 .
C00V C01R H015 119.8 .
C01I C01Q C01N 119.51(13) .
C01I C01Q H016 120.2 .
C01N C01Q H016 120.2 .
C01J C01P C01Y 119.06(13) .
C01J C01P H017 120.5 .
C01Y C01P H017 120.5 .
C01C C01O H018 109.5 .
C01C C01O H019 109.5 .
H018 C01O H019 109.5 .
C01C C01O H020 109.5 .
H018 C01O H020 109.5 .
H019 C01O H020 109.5 .
C01Q C01N C00I 118.43(13) .
C01Q C01N H021 120.8 .
C00I C01N H021 120.8 .
C01J C010 C00S 120.77(12) .
C01J C010 H022 119.6 .
C00S C010 H022 119.6 .
N005 C011 C00Z 107.18(11) .
N005 C011 C00E 118.77(11) .
C00Z C011 C00E 133.91(11) .
C01A C012 C01K 119.48(12) .
C01A C012 H023 120.3 .
C01K C012 H023 120.3 .
C00F C013 C00R 107.57(11) .
C00F C013 H024 126.2 .
C00R C013 H024 126.2 .
C015 C014 C00Q 118.04(12) .
C015 C014 H025 121.0 .
C00Q C014 H025 121.0 .
C014 C015 C01F 119.99(12) .
C014 C015 H026 120.0 .
C01F C015 H026 120.0 .
N003 C016 C00R 107.11(11) .
N003 C016 C00H 120.56(11) .
C00R C016 C00H 132.30(12) .
C01D C017 C00H 118.06(11) .
C01D C017 H027 121.0 .
C00H C017 H027 121.0 .
C00D C018 C00M 107.28(11) .
C00D C018 C01M 127.64(12) .
C00M C018 C01M 125.06(12) .
C01D C019 C00K 118.48(12) .
C01D C019 H028 120.8 .
C00K C019 H028 120.8 .
C020 C020 Cl01 108.62(15) 3_566
C020 C020 H02A 110.0 3_566
Cl01 C020 H02A 110.0 .
C020 C020 H02B 110.0 3_566
Cl01 C020 H02B 110.0 .
H02A C020 H02B 108.3 .

loop_
_geom_bond_atom_site_label_1
_geom_bond_atom_site_label_2
_geom_bond_distance
_geom_bond_site_symmetry_2
Cl01 C020 1.7925(18) .
N002 C00H 1.3451(15) .
N002 C00K 1.3481(16) .
N003 C00F 1.3634(16) .
N003 C016 1.3656(16) .
N003 H2 0.911(19) .
N004 C00J 1.3661(16) .
N004 C00C 1.3664(16) .
N004 H1 0.865(19) .
N005 C00Y 1.3646(17) .
N005 C011 1.3657(16) .
N005 H4 0.89(2) .
N006 C00U 1.3652(16) .
N006 C00D 1.3659(15) .
N006 H3 0.88(2) .
N007 C00W 1.3442(17) .
N007 C00O 1.3486(16) .
N008 C00E 1.3498(17) .
N008 C00B 1.3517(17) .
N009 C00Q 1.3441(16) .
N009 C00N 1.3512(17) .
N00A C00T 1.3478(17) .
N00A C00I 1.3481(17) .
C00B C01B 1.4039(17) .
C00B C00D 1.4598(18) .
C00R C016 1.3888(17) .
C00R C013 1.4101(19) .
C00R H00R 0.9500 .
C00Q C014 1.3996(18) .
C00Q C00J 1.4591(18) .
C00P C00Y 1.3976(18) .
C00P C00Z 1.4194(18) .
C00P C01C 1.5026(18) .
C00O C01A 1.3987(18) .
C00O C00C 1.4569(18) .
C00N C01F 1.3997(18) .
C00N C00Y 1.4618(17) .
C00M C00U 1.3975(17) .
C00M C018 1.4211(18) .
C00M C01G 1.5020(18) .
C00L C00C 1.3878(17) .
C00L C00G 1.4111(19) .
C00L H00L 0.9500 .
C00K C019 1.4030(17) .
C00K C00U 1.4625(17) .
C00J C00G 1.3861(18) .
C00I C01N 1.3974(18) .
C00I C00F 1.4596(18) .
C00H C017 1.3989(18) .
C00H C016 1.4581(17) .
C00F C013 1.3887(18) .
C00G H00G 0.9500 .
C00E C00X 1.4038(17) .
C00E C011 1.4588(18) .
C00D C018 1.3968(18) .
C00S C010 1.3958(18) .
C00S C01U 1.3992(19) .
C00S C00W 1.4944(17) .
C00Z C011 1.3980(18) .
C00Z C01L 1.5040(17) .
C00X C01H 1.385(2) .
C00X H00X 0.9500 .
C00V C01E 1.394(2) .
C00V C01R 1.406(2) .
C00V C00T 1.4862(19) .
C00W C01K 1.3983(18) .
C00T C01I 1.4020(19) .
C01M C018 1.5055(17) .
C01M C01Z 1.533(2) .
C01M H01A 0.9900 .
C01M H01B 0.9900 .
C01L C01W 1.528(2) .
C01L H01C 0.9900 .
C01L H01D 0.9900 .
C01K C012 1.3879(19) .
C01K H01K 0.9500 .
C01J C01P 1.383(2) .
C01J C010 1.3934(18) .
C01J H01J 0.9500 .
C01I C01Q 1.382(2) .
C01I H01I 0.9500 .
C01H C01B 1.382(2) .
C01H H01H 0.9500 .
C01G C01T 1.534(2) .
C01G H01E 0.9900 .
C01G H01F 0.9900 .
C01F C015 1.3864(19) .
C01F H01G 0.9500 .
C01D C017 1.3841(19) .
C01D C019 1.3889(18) .
C01D H01L 0.9500 .
C01E C01S 1.394(2) .
C01E H01M 0.9500 .
C01C C01O 1.5340(18) .
C01C H01N 0.9900 .
C01C H01O 0.9900 .
C01B H01P 0.9500 .
C01A C012 1.3796(19) .
C01A H01Q 0.9500 .
C01Z H01R 0.9800 .
C01Z H01S 0.9800 .
C01Z H01T 0.9800 .
C01Y C01U 1.386(2) .
C01Y C01P 1.390(2) .
C01Y H01Y 0.9500 .
C01X C01V 1.383(3) .
C01X C01R 1.390(2) .
C01X H01X 0.9500 .
C01W H01U 0.9800 .
C01W H01V 0.9800 .
C01W H01W 0.9800 .
C01V C01S 1.391(2) .
C01V H01Z 0.9500 .
C01U H010 0.9500 .
C01T H011 0.9800 .
C01T H012 0.9800 .
C01T H013 0.9800 .
C01S H014 0.9500 .
C01R H015 0.9500 .
C01Q C01N 1.384(2) .
C01Q H016 0.9500 .
C01P H017 0.9500 .
C01O H018 0.9800 .
C01O H019 0.9800 .
C01O H020 0.9800 .
C01N H021 0.9500 .
C010 H022 0.9500 .
C012 H023 0.9500 .
C013 H024 0.9500 .
C014 C015 1.384(2) .
C014 H025 0.9500 .
C015 H026 0.9500 .
C017 H027 0.9500 .
C019 H028 0.9500 .
C020 C020 1.503(4) 3_566
C020 H02A 0.9900 .
C020 H02B 0.9900 .
